data_4509696
loop_
_publ_author_name
'Liang, Xiao-Qiang'
'Li, Dong-Ping'
'Zhou, Xin-Hui'
'Sui, Yan'
'Li, Yi-Zhi'
'Zuo, Jing-Lin'
'You, Xiao-Zeng'

_publ_section_title
;
 Metal&#x2212;Organic Coordination Polymers Generated from Chiral
 Camphoric Acid and Flexible Ligands with Different Spacer Lengths:
 Syntheses, Structures, and Properties
;
_journal_issue 11
_journal_name_full 'Crystal Growth &amp; Design'
_journal_page_first 4872
_journal_paper_doi 10.1021/cg900676x
_journal_volume 9
_journal_year 2009
_chemical_absolute_configuration unk
_chemical_formula_moiety 'C54 H84 Cd4 N12 O20'
_chemical_formula_sum 'C54 H84 Cd4 N12 O20'
_chemical_formula_weight 1670.93
_chemical_name_systematic
; 
 ? 
;
_space_group_IT_number 4
_symmetry_cell_setting monoclinic
_symmetry_space_group_name_Hall 'P 2yb'
_symmetry_space_group_name_H-M 'P 1 21 1'
_atom_sites_solution_hydrogens geom
_atom_sites_solution_primary direct
_atom_sites_solution_secondary difmap
_audit_creation_method SHELXL-97
_cell_angle_alpha 90.00
_cell_angle_beta 91.131(3)
_cell_angle_gamma 90.00
_cell_formula_units_Z 2
_cell_length_a 14.323(2)
_cell_length_b 11.679(3)
_cell_length_c 19.029(3)
_cell_measurement_reflns_used 3056
_cell_measurement_temperature 291(2)
_cell_measurement_theta_max 26.957
_cell_measurement_theta_min 2.486
_cell_volume 3182.5(11)
_computing_cell_refinement SMART
_computing_data_collection 'SMART (Bruker, 2000)'
_computing_data_reduction 'SAINT (Bruker, 2000)'
_computing_molecular_graphics SHELXTL
_computing_publication_material SHELXTL
_computing_structure_refinement SHELXTL
_computing_structure_solution 'SHELXTL (Bruker, 2000)'
_diffrn_ambient_temperature 291(2)
_diffrn_measured_fraction_theta_full 0.997
_diffrn_measured_fraction_theta_max 0.997
_diffrn_measurement_device_type 'Bruker Smart Apex CCD'
_diffrn_measurement_method 'phi and omega scans'
_diffrn_radiation_monochromator graphite
_diffrn_radiation_source 'sealed tube'
_diffrn_radiation_type MoK\a
_diffrn_radiation_wavelength 0.71073
_diffrn_reflns_av_R_equivalents 0.0268
_diffrn_reflns_av_sigmaI/netI 0.0646
_diffrn_reflns_limit_h_max 17
_diffrn_reflns_limit_h_min -9
_diffrn_reflns_limit_k_max 14
_diffrn_reflns_limit_k_min -13
_diffrn_reflns_limit_l_max 23
_diffrn_reflns_limit_l_min -21
_diffrn_reflns_number 16039
_diffrn_reflns_theta_full 26.00
_diffrn_reflns_theta_max 26.00
_diffrn_reflns_theta_min 2.05
_exptl_absorpt_coefficient_mu 1.400
_exptl_absorpt_correction_T_max 0.890
_exptl_absorpt_correction_T_min 0.820
_exptl_absorpt_correction_type multi-scan
_exptl_absorpt_process_details 'SDABS; Bruker, 2000'
_exptl_crystal_colour colorless
_exptl_crystal_density_diffrn 1.744
_exptl_crystal_density_method 'not measured'
_exptl_crystal_description rod
_exptl_crystal_F_000 1688
_exptl_crystal_size_max 0.25
_exptl_crystal_size_mid 0.12
_exptl_crystal_size_min 0.10
_refine_diff_density_max 0.491
_refine_diff_density_min -0.855
_refine_diff_density_rms 0.111
_refine_ls_abs_structure_details 'Flack H D (1983), Acta Cryst. A39, 876-881'
_refine_ls_abs_structure_Flack 0.04(3)
_refine_ls_extinction_method none
_refine_ls_goodness_of_fit_ref 1.024
_refine_ls_hydrogen_treatment constr
_refine_ls_matrix_type fullcycle
_refine_ls_number_parameters 822
_refine_ls_number_reflns 11794
_refine_ls_number_restraints 1
_refine_ls_restrained_S_all 1.024
_refine_ls_R_factor_all 0.0703
_refine_ls_R_factor_gt 0.0522
_refine_ls_shift/su_max 0.000
_refine_ls_shift/su_mean 0.000
_refine_ls_structure_factor_coef Fsqd
_refine_ls_weighting_details 'calc w=1/[\s^2^(Fo^2^)+(0.0700P)^2^+1.9900P] where P=(Fo^2^+2Fc^2^)/3'
_refine_ls_weighting_scheme calc
_refine_ls_wR_factor_gt 0.1167
_refine_ls_wR_factor_ref 0.1218
_reflns_number_gt 9683
_reflns_number_total 11794
_reflns_threshold_expression >2sigma(I)
_cod_data_source_file cg900676xsup1.cif
_cod_data_source_block 2
_cod_depositor_comments
;
The following automatic conversions were performed:

'_symmetry_cell_setting' value 'Monoclinic' changed to 'monoclinic'
according to /home/saulius/struct/CIF-dictionaries/cif_core.dic
dictionary named 'cif_core.dic' version 2.4.2 from 2011-04-26.

Automatic conversion script
Id: cif_fix_values 1891 2012-01-12 08:04:46Z andrius 
;
_cod_original_cell_volume 3182.6(11)
_cod_original_sg_symbol_H-M P21
_cod_database_code 4509696

loop_
_symmetry_equiv_pos_as_xyz
'x, y, z'
'-x, y+1/2, -z'

loop_
_atom_site_label
_atom_site_type_symbol
_atom_site_fract_x
_atom_site_fract_y
_atom_site_fract_z
_atom_site_U_iso_or_equiv
_atom_site_adp_type
_atom_site_occupancy
_atom_site_symmetry_multiplicity
_atom_site_calc_flag
_atom_site_refinement_flags
C1 C -0.0611(6) 1.0348(8) -0.5556(4) 0.0361(18) Uani 1 1 d .
H1A H -0.0125 1.0553 -0.5848 0.043 Uiso 1 1 calc R
C2 C -0.1617(6) 0.9267(8) -0.4903(5) 0.0437(19) Uani 1 1 d .
H2A H -0.1903 0.8646 -0.4689 0.052 Uiso 1 1 calc R
C3 C -0.2605(5) 1.1015(9) -0.4456(4) 0.0436(19) Uani 1 1 d .
H3A H -0.2426 1.1791 -0.4331 0.052 Uiso 1 1 calc R
H3B H -0.2744 1.0597 -0.4030 0.052 Uiso 1 1 calc R
C4 C -0.3466(6) 1.1013(8) -0.4977(4) 0.046(2) Uani 1 1 d .
H4A H -0.3513 1.0282 -0.5217 0.055 Uiso 1 1 calc R
H4B H -0.4037 1.1139 -0.4723 0.055 Uiso 1 1 calc R
C5 C -0.3323(4) 1.1961(7) -0.5501(3) 0.0310(15) Uani 1 1 d .
H5A H -0.3728 1.1848 -0.5909 0.037 Uiso 1 1 calc R
H5B H -0.2681 1.1962 -0.5654 0.037 Uiso 1 1 calc R
C6 C -0.3047(6) 1.4135(7) -0.5209(4) 0.041(2) Uani 1 1 d .
H6A H -0.2497 1.4223 -0.5454 0.049 Uiso 1 1 calc R
C7 C -0.4354(7) 1.4505(8) -0.4529(5) 0.048(2) Uani 1 1 d .
H7 H -0.4782 1.4878 -0.4248 0.058 Uiso 1 1 calc R
C8 C 0.1868(6) 0.4307(8) 0.0273(5) 0.047(2) Uani 1 1 d .
H8A H 0.2383 0.4434 0.0567 0.057 Uiso 1 1 calc R
C9 C 0.0692(6) 0.4603(8) -0.0471(4) 0.0393(19) Uani 1 1 d .
H9 H 0.0266 0.4955 -0.0776 0.047 Uiso 1 1 calc R
C10 C 0.1625(5) 0.2234(7) 0.0567(5) 0.0397(19) Uani 1 1 d .
H10A H 0.1172 0.2133 0.0934 0.048 Uiso 1 1 calc R
H10B H 0.2250 0.2248 0.0773 0.048 Uiso 1 1 calc R
C11 C 0.1524(6) 0.1312(7) -0.0010(4) 0.0415(19) Uani 1 1 d .
H11A H 0.0959 0.1489 -0.0278 0.050 Uiso 1 1 calc R
H11B H 0.1414 0.0590 0.0226 0.050 Uiso 1 1 calc R
C12 C 0.2310(5) 0.1099(8) -0.0550(4) 0.0354(17) Uani 1 1 d .
H12A H 0.2104 0.0552 -0.0905 0.042 Uiso 1 1 calc R
H12B H 0.2478 0.1807 -0.0781 0.042 Uiso 1 1 calc R
C13 C 0.4340(5) 0.0595(7) 0.0574(4) 0.0349(17) Uani 1 1 d .
H13 H 0.4808 0.0790 0.0898 0.042 Uiso 1 1 calc R
C14 C 0.3398(6) -0.0469(7) -0.0142(4) 0.0388(18) Uani 1 1 d .
H14A H 0.3138 -0.1082 -0.0389 0.047 Uiso 1 1 calc R
C15 C 0.0077(6) 0.8444(6) -0.3833(4) 0.0362(17) Uani 1 1 d .
C16 C 0.0032(6) 0.8901(7) -0.3129(4) 0.0398(18) Uani 1 1 d .
C17 C 0.0530(6) 0.9991(7) -0.2872(4) 0.0349(18) Uani 1 1 d .
H17D H 0.1082 1.0121 -0.3148 0.042 Uiso 1 1 calc R
H17E H 0.0118 1.0645 -0.2934 0.042 Uiso 1 1 calc R
C18 C 0.0809(6) 0.9872(7) -0.2101(5) 0.0394(19) Uani 1 1 d .
H18D H 0.0537 1.0481 -0.1825 0.047 Uiso 1 1 calc R
H18E H 0.1483 0.9895 -0.2039 0.047 Uiso 1 1 calc R
C19 C 0.0419(6) 0.8690(7) -0.1880(5) 0.0424(19) Uani 1 1 d .
H19D H -0.0235 0.8764 -0.1746 0.051 Uiso 1 1 calc R
C20 C 0.0483(6) 0.8044(7) -0.2601(5) 0.044(2) Uani 1 1 d .
C21 C 0.0953(5) 0.8113(8) -0.1325(4) 0.0405(18) Uani 1 1 d .
C22 C 0.1507(6) 0.7662(7) -0.2772(4) 0.0368(17) Uani 1 1 d .
H22A H 0.1569 0.7592 -0.3272 0.055 Uiso 1 1 calc R
H22B H 0.1637 0.6937 -0.2554 0.055 Uiso 1 1 calc R
H22C H 0.1941 0.8224 -0.2596 0.055 Uiso 1 1 calc R
C23 C -0.0080(6) 0.6938(7) -0.2553(4) 0.0410(18) Uani 1 1 d .
H23A H -0.0513 0.6894 -0.2944 0.061 Uiso 1 1 calc R
H23C H -0.0417 0.6930 -0.2122 0.061 Uiso 1 1 calc R
H23B H 0.0335 0.6293 -0.2564 0.061 Uiso 1 1 calc R
C24 C -0.0978(6) 0.8949(9) -0.2941(5) 0.046(2) Uani 1 1 d .
H24A H -0.1359 0.8845 -0.3357 0.069 Uiso 1 1 calc R
H24C H -0.1113 0.9680 -0.2735 0.069 Uiso 1 1 calc R
H24B H -0.1110 0.8353 -0.2610 0.069 Uiso 1 1 calc R
C25 C 0.1431(5) 0.8444(8) 0.3584(4) 0.041(2) Uani 1 1 d .
C26 C 0.1969(5) 0.8679(8) 0.2953(4) 0.0385(18) Uani 1 1 d .
C27 C 0.2137(6) 0.9920(7) 0.2701(5) 0.045(2) Uani 1 1 d .
H27A H 0.2691 1.0232 0.2931 0.054 Uiso 1 1 calc R
H27B H 0.1609 1.0399 0.2816 0.054 Uiso 1 1 calc R
C28 C 0.2272(6) 0.9893(7) 0.1859(5) 0.041(2) Uani 1 1 d .
H28A H 0.1763 1.0284 0.1615 0.049 Uiso 1 1 calc R
H28B H 0.2858 1.0244 0.1731 0.049 Uiso 1 1 calc R
C29 C 0.2268(6) 0.8614(8) 0.1690(4) 0.0406(18) Uani 1 1 d .
H29A H 0.2900 0.8342 0.1803 0.049 Uiso 1 1 calc R
C30 C 0.1623(7) 0.8105(10) 0.2281(4) 0.052(2) Uani 1 1 d .
C31 C 0.2029(5) 0.8137(8) 0.0967(4) 0.0400(18) Uani 1 1 d .
C32 C 0.0628(6) 0.8494(8) 0.2066(4) 0.043(2) Uani 1 1 d .
H32A H 0.0193 0.8222 0.2405 0.065 Uiso 1 1 calc R
H32B H 0.0466 0.8187 0.1612 0.065 Uiso 1 1 calc R
H32C H 0.0606 0.9315 0.2048 0.065 Uiso 1 1 calc R
C33 C 0.1637(6) 0.6814(9) 0.2308(4) 0.047(2) Uani 1 1 d .
H33B H 0.1914 0.6568 0.2746 0.070 Uiso 1 1 calc R
H33C H 0.1995 0.6524 0.1926 0.070 Uiso 1 1 calc R
H33A H 0.1009 0.6528 0.2269 0.070 Uiso 1 1 calc R
C34 C 0.2964(6) 0.8188(8) 0.3090(4) 0.0415(18) Uani 1 1 d .
H34B H 0.3419 0.8714 0.2916 0.062 Uiso 1 1 calc R
H34C H 0.3022 0.7466 0.2853 0.062 Uiso 1 1 calc R
H34A H 0.3065 0.8080 0.3586 0.062 Uiso 1 1 calc R
C35 C 0.6382(6) -0.1431(8) 0.1381(5) 0.046(2) Uani 1 1 d .
C36 C 0.7007(6) -0.1262(7) 0.2051(4) 0.0351(17) Uani 1 1 d .
H36A H 0.7620 -0.1526 0.1898 0.042 Uiso 1 1 calc R
C37 C 0.7215(7) -0.0113(8) 0.2343(5) 0.049(2) Uani 1 1 d .
H37A H 0.6740 0.0439 0.2205 0.059 Uiso 1 1 calc R
H37B H 0.7822 0.0161 0.2199 0.059 Uiso 1 1 calc R
C38 C 0.7202(6) -0.0366(7) 0.3153(5) 0.044(2) Uani 1 1 d .
H38A H 0.7708 0.0033 0.3394 0.052 Uiso 1 1 calc R
H38B H 0.6615 -0.0123 0.3349 0.052 Uiso 1 1 calc R
C39 C 0.7322(6) -0.1665(7) 0.3226(4) 0.0362(17) Uani 1 1 d .
C40 C 0.6770(6) -0.2124(8) 0.2640(4) 0.0419(19) Uani 1 1 d .
C41 C 0.7080(5) -0.2167(7) 0.3960(4) 0.0367(17) Uani 1 1 d .
C42 C 0.5746(6) -0.2007(7) 0.2849(4) 0.0409(18) Uani 1 1 d .
H42A H 0.5613 -0.2548 0.3213 0.061 Uiso 1 1 calc R
H42B H 0.5349 -0.2155 0.2447 0.061 Uiso 1 1 calc R
H42C H 0.5636 -0.1245 0.3017 0.061 Uiso 1 1 calc R
C43 C 0.6963(6) -0.3426(7) 0.2418(4) 0.0383(19) Uani 1 1 d .
H43A H 0.6755 -0.3930 0.2781 0.057 Uiso 1 1 calc R
H43B H 0.7619 -0.3534 0.2351 0.057 Uiso 1 1 calc R
H43C H 0.6629 -0.3594 0.1987 0.057 Uiso 1 1 calc R
C44 C 0.8363(5) -0.1949(7) 0.3104(4) 0.0409(18) Uani 1 1 d .
H44A H 0.8544 -0.1650 0.2657 0.061 Uiso 1 1 calc R
H44B H 0.8449 -0.2764 0.3110 0.061 Uiso 1 1 calc R
H44C H 0.8741 -0.1607 0.3470 0.061 Uiso 1 1 calc R
C45 C 0.5273(6) -0.1327(6) 0.8937(4) 0.0346(16) Uani 1 1 d .
C46 C 0.5201(6) -0.1029(7) 0.8123(4) 0.0381(17) Uani 1 1 d .
H46A H 0.4542 -0.0886 0.8007 0.046 Uiso 1 1 calc R
C47 C 0.5775(6) 0.0004(7) 0.7834(4) 0.0404(19) Uani 1 1 d .
H47A H 0.5406 0.0700 0.7849 0.048 Uiso 1 1 calc R
H47B H 0.6338 0.0116 0.8117 0.048 Uiso 1 1 calc R
C48 C 0.6028(5) -0.0280(7) 0.7063(4) 0.0317(16) Uani 1 1 d .
H48A H 0.5876 0.0361 0.6757 0.038 Uiso 1 1 calc R
H48B H 0.6691 -0.0440 0.7031 0.038 Uiso 1 1 calc R
C49 C 0.5450(6) -0.1345(7) 0.6845(4) 0.0383(18) Uani 1 1 d .
C50 C 0.5574(6) -0.1893(8) 0.7572(4) 0.0424(19) Uani 1 1 d .
C51 C 0.5951(6) -0.2031(7) 0.6258(5) 0.0434(19) Uani 1 1 d .
C52 C 0.6610(5) -0.2109(9) 0.7753(4) 0.042(2) Uani 1 1 d .
H52A H 0.6837 -0.1517 0.8061 0.064 Uiso 1 1 calc R
H52C H 0.6963 -0.2106 0.7329 0.064 Uiso 1 1 calc R
H52B H 0.6676 -0.2838 0.7981 0.064 Uiso 1 1 calc R
C53 C 0.5012(6) -0.2996(8) 0.7623(5) 0.0432(19) Uani 1 1 d .
H53A H 0.5253 -0.3551 0.7301 0.065 Uiso 1 1 calc R
H53B H 0.4369 -0.2843 0.7506 0.065 Uiso 1 1 calc R
H53C H 0.5061 -0.3290 0.8093 0.065 Uiso 1 1 calc R
C54 C 0.4444(6) -0.1142(7) 0.6660(5) 0.042(2) Uani 1 1 d .
H54B H 0.4293 -0.1512 0.6222 0.063 Uiso 1 1 calc R
H54C H 0.4332 -0.0335 0.6617 0.063 Uiso 1 1 calc R
H54A H 0.4061 -0.1450 0.7023 0.063 Uiso 1 1 calc R
Cd1 Cd 0.03322(4) 0.78735(11) -0.52577(3) 0.03961(15) Uani 1 1 d .
Cd2 Cd 0.17662(4) 0.70411(11) -0.02584(3) 0.03243(13) Uani 1 1 d .
Cd3 Cd 0.53379(4) -0.18723(11) 0.02723(3) 0.03358(13) Uani 1 1 d .
Cd4 Cd 0.67031(4) -0.31441(11) 0.52519(3) 0.04074(15) Uani 1 1 d .
N1 N -0.0833(5) 0.9232(6) -0.5361(3) 0.0371(15) Uani 1 1 d .
N2 N -0.1238(5) 1.1120(6) -0.5243(3) 0.0423(15) Uani 1 1 d .
N3 N -0.1874(5) 1.0452(6) -0.4840(4) 0.0422(16) Uani 1 1 d .
N4 N -0.3551(5) 1.3104(6) -0.5145(4) 0.0430(15) Uani 1 1 d .
N5 N -0.4359(5) 1.3270(6) -0.4763(3) 0.0417(16) Uani 1 1 d .
N6 N -0.3495(5) 1.4985(5) -0.4855(3) 0.0362(15) Uani 1 1 d .
N7 N 0.1426(4) 0.5146(6) -0.0112(4) 0.0376(16) Uani 1 1 d .
N8 N 0.0705(4) 0.3406(6) -0.0289(3) 0.0373(15) Uani 1 1 d .
N9 N 0.1440(4) 0.3209(6) 0.0165(4) 0.0397(15) Uani 1 1 d .
N10 N 0.3103(5) 0.0646(6) -0.0146(4) 0.0434(16) Uani 1 1 d .
N11 N 0.3668(5) 0.1403(7) 0.0266(4) 0.0464(17) Uani 1 1 d .
N12 N 0.4185(4) -0.0483(6) 0.0322(3) 0.0346(14) Uani 1 1 d .
O1 O 0.0697(4) 0.8958(6) -0.4206(3) 0.0460(14) Uani 1 1 d .
O2 O -0.0150(3) 0.7622(5) -0.4208(3) 0.0359(12) Uani 1 1 d .
O3 O 0.1689(4) 0.8554(4) -0.1090(2) 0.0336(12) Uani 1 1 d .
O4 O 0.0610(4) 0.7286(5) -0.1052(3) 0.0360(12) Uani 1 1 d .
O5 O 0.1248(4) 0.9290(5) 0.3986(3) 0.0437(14) Uani 1 1 d .
O6 O 0.1175(4) 0.7441(5) 0.3807(3) 0.0417(14) Uani 1 1 d .
O7 O 0.1390(4) 0.8494(5) 0.0593(3) 0.0410(13) Uani 1 1 d .
O8 O 0.2474(4) 0.7226(5) 0.0797(3) 0.0367(12) Uani 1 1 d .
O9 O 0.6127(4) -0.0479(5) 0.1117(3) 0.0446(14) Uani 1 1 d .
O10 O 0.6222(4) -0.2293(5) 0.1188(3) 0.0458(14) Uani 1 1 d .
O11 O 0.6455(4) -0.1751(5) 0.4345(3) 0.0377(12) Uani 1 1 d .
O12 O 0.7494(3) -0.2994(5) 0.4226(3) 0.0374(11) Uani 1 1 d .
O13 O 0.5857(4) -0.0801(5) 0.9261(3) 0.0345(11) Uani 1 1 d .
O14 O 0.4790(4) -0.2144(5) 0.9135(3) 0.0390(12) Uani 1 1 d .
O15 O 0.6652(4) -0.1557(5) 0.5991(3) 0.0470(14) Uani 1 1 d .
O16 O 0.5585(4) -0.2865(5) 0.6123(3) 0.0396(12) Uani 1 1 d .
O17 O -0.0662(4) 0.6475(5) -0.5613(3) 0.0453(14) Uani 1 1 d .
H17B H -0.1293 0.6730 -0.5557 0.054 Uiso 1 1 d R
H17C H -0.0555 0.5801 -0.5334 0.054 Uiso 1 1 d R
O18 O 0.3159(4) 0.6607(5) -0.0852(3) 0.0367(12) Uani 1 1 d .
H18B H 0.3529 0.6091 -0.0570 0.044 Uiso 1 1 d R
H18C H 0.3503 0.7300 -0.0928 0.044 Uiso 1 1 d R
O19 O 0.4301(4) -0.3280(5) 0.0633(3) 0.0373(12) Uani 1 1 d .
H19B H 0.4425 -0.3977 0.0384 0.045 Uiso 1 1 d R
H19C H 0.3671 -0.3039 0.0532 0.045 Uiso 1 1 d R
O20 O 0.8059(4) -0.3572(5) 0.5875(3) 0.0431(13) Uani 1 1 d .
H20C H 0.8078 -0.4297 0.5911 0.052 Uiso 1 1 d R
H20A H 0.8604 -0.3364 0.5760 0.052 Uiso 1 1 d R

loop_
_atom_site_aniso_label
_atom_site_aniso_U_11
_atom_site_aniso_U_22
_atom_site_aniso_U_33
_atom_site_aniso_U_23
_atom_site_aniso_U_13
_atom_site_aniso_U_12
C1 0.031(4) 0.051(5) 0.026(4) 0.002(3) -0.005(3) 0.007(4)
C2 0.038(4) 0.037(4) 0.056(5) 0.002(4) 0.004(4) 0.008(4)
C3 0.033(4) 0.057(5) 0.041(4) -0.008(4) 0.001(3) 0.018(4)
C4 0.054(5) 0.049(5) 0.036(4) 0.002(4) 0.005(4) -0.002(4)
C5 0.021(3) 0.048(4) 0.024(3) -0.003(3) 0.004(2) -0.003(3)
C6 0.052(5) 0.043(5) 0.029(4) 0.006(3) 0.024(4) 0.019(4)
C7 0.056(6) 0.041(5) 0.046(5) 0.004(4) 0.002(4) -0.005(4)
C8 0.040(5) 0.050(5) 0.051(5) 0.026(4) -0.024(4) -0.018(4)
C9 0.030(4) 0.043(5) 0.044(5) 0.006(4) -0.021(3) -0.004(3)
C10 0.026(3) 0.035(5) 0.058(5) 0.004(4) 0.006(3) 0.012(3)
C11 0.038(4) 0.048(5) 0.039(4) 0.018(4) 0.004(3) 0.003(4)
C12 0.027(4) 0.053(5) 0.027(3) -0.010(3) 0.002(3) -0.005(3)
C13 0.023(3) 0.047(5) 0.035(4) -0.009(3) 0.004(3) -0.001(3)
C14 0.049(5) 0.033(4) 0.034(4) -0.013(3) -0.005(3) 0.016(4)
C15 0.051(5) 0.023(4) 0.035(4) 0.001(3) 0.010(3) 0.002(3)
C16 0.045(4) 0.030(4) 0.045(5) 0.001(3) -0.004(4) 0.009(3)
C17 0.037(4) 0.031(4) 0.038(4) -0.010(3) 0.014(3) 0.005(3)
C18 0.036(4) 0.039(5) 0.043(5) -0.004(3) 0.004(4) -0.002(4)
C19 0.042(5) 0.029(4) 0.055(5) 0.002(3) -0.013(4) -0.002(3)
C20 0.048(4) 0.029(4) 0.054(5) -0.008(4) -0.027(4) 0.006(4)
C21 0.028(3) 0.052(5) 0.041(4) 0.010(4) -0.013(3) -0.008(4)
C22 0.048(5) 0.032(4) 0.030(4) 0.008(3) -0.016(3) -0.007(3)
C23 0.046(4) 0.029(4) 0.048(4) -0.013(4) 0.009(4) -0.008(4)
C24 0.037(4) 0.060(6) 0.041(5) -0.015(4) -0.011(4) 0.011(4)
C25 0.031(4) 0.053(5) 0.040(4) -0.027(4) 0.016(3) -0.017(3)
C26 0.027(4) 0.050(5) 0.039(4) -0.009(3) -0.002(3) 0.005(3)
C27 0.037(5) 0.042(5) 0.057(6) -0.009(4) 0.017(4) -0.008(4)
C28 0.035(4) 0.037(4) 0.053(5) 0.000(3) 0.028(4) -0.007(3)
C29 0.034(4) 0.057(5) 0.030(4) 0.004(3) -0.005(3) -0.006(4)
C30 0.054(5) 0.072(7) 0.032(4) 0.000(4) 0.007(4) -0.035(5)
C31 0.038(4) 0.064(6) 0.018(3) 0.009(3) -0.007(3) -0.001(4)
C32 0.042(4) 0.054(5) 0.034(4) -0.017(4) 0.015(3) -0.021(4)
C33 0.043(4) 0.065(6) 0.033(4) -0.010(4) 0.013(3) -0.019(5)
C34 0.045(4) 0.040(5) 0.039(4) -0.012(4) -0.013(3) 0.003(4)
C35 0.053(5) 0.042(5) 0.043(5) -0.002(4) -0.015(4) 0.017(4)
C36 0.038(4) 0.040(4) 0.027(4) -0.002(3) 0.004(3) -0.004(3)
C37 0.050(5) 0.041(5) 0.056(6) -0.003(4) -0.011(4) -0.009(4)
C38 0.043(5) 0.036(4) 0.053(5) -0.011(4) 0.016(4) 0.012(4)
C39 0.045(4) 0.032(4) 0.032(4) -0.008(3) 0.009(3) 0.006(3)
C40 0.036(4) 0.051(5) 0.039(4) -0.003(4) -0.004(3) -0.011(4)
C41 0.033(4) 0.038(4) 0.040(4) -0.012(3) 0.012(3) -0.002(3)
C42 0.051(5) 0.024(4) 0.047(5) -0.002(3) -0.007(4) -0.009(4)
C43 0.049(5) 0.042(5) 0.023(3) -0.001(3) -0.019(3) 0.001(4)
C44 0.036(4) 0.042(5) 0.045(4) 0.001(4) 0.011(3) 0.013(4)
C45 0.040(4) 0.029(4) 0.035(4) 0.011(3) -0.005(3) -0.003(3)
C46 0.052(5) 0.033(4) 0.029(4) 0.000(3) -0.003(3) 0.005(4)
C47 0.049(5) 0.045(5) 0.028(4) 0.000(3) 0.006(3) 0.015(4)
C48 0.034(4) 0.036(4) 0.026(4) -0.002(3) -0.003(3) 0.004(3)
C49 0.042(4) 0.035(4) 0.039(4) -0.005(3) 0.011(3) 0.006(3)
C50 0.055(5) 0.032(4) 0.040(4) 0.000(4) 0.002(4) 0.012(4)
C51 0.047(4) 0.040(5) 0.044(4) -0.007(4) 0.005(3) 0.006(4)
C52 0.040(4) 0.062(6) 0.025(4) 0.008(4) 0.010(3) 0.010(4)
C53 0.050(5) 0.033(4) 0.047(5) -0.011(4) 0.009(4) 0.008(4)
C54 0.043(5) 0.030(4) 0.053(5) -0.010(3) -0.015(4) 0.014(3)
Cd1 0.0386(3) 0.0360(3) 0.0443(3) -0.0018(2) 0.0028(2) 0.0055(3)
Cd2 0.0368(3) 0.0300(3) 0.0302(3) 0.0048(2) -0.0054(2) -0.0049(2)
Cd3 0.0374(3) 0.0355(3) 0.0276(3) 0.0029(2) -0.0039(2) 0.0043(2)
Cd4 0.0469(3) 0.0436(4) 0.0321(3) -0.0161(2) 0.0115(2) -0.0117(3)
N1 0.037(3) 0.042(4) 0.032(3) 0.014(3) -0.012(3) 0.012(3)
N2 0.045(4) 0.045(4) 0.037(3) -0.001(3) 0.002(3) 0.005(3)
N3 0.045(4) 0.043(4) 0.039(4) 0.008(3) 0.014(3) 0.016(3)
N4 0.049(4) 0.037(4) 0.042(4) 0.007(3) -0.011(3) 0.007(3)
N5 0.041(3) 0.046(4) 0.038(3) -0.012(3) -0.017(3) 0.011(3)
N6 0.044(4) 0.032(4) 0.033(3) -0.002(2) 0.011(3) 0.018(3)
N7 0.029(3) 0.028(3) 0.054(4) 0.015(3) -0.026(3) -0.004(3)
N8 0.035(3) 0.032(4) 0.045(4) -0.012(3) -0.011(3) 0.017(3)
N9 0.033(3) 0.037(4) 0.048(4) 0.008(3) -0.007(3) -0.001(3)
N10 0.047(4) 0.040(4) 0.042(4) -0.011(3) -0.013(3) 0.009(3)
N11 0.054(4) 0.045(4) 0.040(4) 0.003(3) -0.001(3) 0.003(3)
N12 0.034(3) 0.049(4) 0.021(3) -0.009(3) -0.001(2) 0.005(3)
O1 0.045(3) 0.057(4) 0.036(3) 0.003(3) -0.011(2) -0.019(3)
O2 0.022(2) 0.041(3) 0.044(3) -0.003(2) -0.008(2) -0.014(2)
O3 0.052(3) 0.023(2) 0.025(2) -0.0101(18) -0.015(2) 0.002(2)
O4 0.035(3) 0.033(3) 0.040(3) 0.006(2) -0.005(2) 0.005(2)
O5 0.047(3) 0.040(3) 0.044(3) -0.026(3) 0.013(3) -0.018(3)
O6 0.043(3) 0.036(3) 0.047(3) -0.019(2) 0.021(2) -0.018(2)
O7 0.037(3) 0.055(4) 0.031(3) -0.002(2) -0.006(2) 0.002(3)
O8 0.046(3) 0.034(3) 0.029(2) -0.003(2) -0.008(2) -0.003(2)
O9 0.048(3) 0.044(3) 0.041(3) 0.019(3) -0.018(3) -0.011(3)
O10 0.046(3) 0.042(3) 0.048(3) -0.009(3) -0.015(3) 0.012(3)
O11 0.035(3) 0.047(3) 0.031(3) -0.014(2) 0.004(2) 0.007(2)
O12 0.038(3) 0.036(3) 0.038(3) -0.011(2) 0.005(2) 0.007(2)
O13 0.041(3) 0.037(3) 0.026(2) -0.008(2) 0.007(2) -0.003(2)
O14 0.037(3) 0.042(3) 0.038(3) -0.008(2) 0.003(2) -0.003(2)
O15 0.050(3) 0.041(3) 0.051(3) -0.008(3) 0.010(3) 0.005(3)
O16 0.041(3) 0.039(3) 0.040(3) -0.006(2) 0.005(2) 0.013(2)
O17 0.056(4) 0.037(3) 0.043(3) -0.013(2) -0.014(3) 0.011(3)
O18 0.031(3) 0.036(3) 0.042(3) -0.004(2) 0.000(2) 0.001(2)
O19 0.033(3) 0.032(3) 0.047(3) 0.005(2) 0.012(2) 0.007(2)
O20 0.044(3) 0.045(3) 0.040(3) -0.013(2) 0.012(2) 0.003(3)

loop_
_atom_type_symbol
_atom_type_description
_atom_type_scat_dispersion_real
_atom_type_scat_dispersion_imag
_atom_type_scat_source
C C 0.0033 0.0016 'International Tables Vol C Tables 4.2.6.8 and 6.1.1.4'
H H 0.0000 0.0000 'International Tables Vol C Tables 4.2.6.8 and 6.1.1.4'
Cd Cd -0.8075 1.2024 'International Tables Vol C Tables 4.2.6.8 and 6.1.1.4'
N N 0.0061 0.0033 'International Tables Vol C Tables 4.2.6.8 and 6.1.1.4'
O O 0.0106 0.0060 'International Tables Vol C Tables 4.2.6.8 and 6.1.1.4'

loop_
_geom_angle_atom_site_label_1
_geom_angle_atom_site_label_2
_geom_angle_atom_site_label_3
_geom_angle
_geom_angle_site_symmetry_1
_geom_angle_site_symmetry_3
N1 C1 N2 109.5(6) . .
N1 C1 H1A 125.2 . .
N2 C1 H1A 125.2 . .
N1 C2 N3 106.4(6) . .
N1 C2 H2A 126.8 . .
N3 C2 H2A 126.8 . .
N3 C3 C4 104.3(6) . .
N3 C3 H3A 110.9 . .
C4 C3 H3A 110.9 . .
N3 C3 H3B 110.9 . .
C4 C3 H3B 110.9 . .
H3A C3 H3B 108.9 . .
C5 C4 C3 107.6(7) . .
C5 C4 H4A 110.2 . .
C3 C4 H4A 110.2 . .
C5 C4 H4B 110.2 . .
C3 C4 H4B 110.2 . .
H4A C4 H4B 108.5 . .
C4 C5 N4 108.4(5) . .
C4 C5 H5A 110.0 . .
N4 C5 H5A 110.0 . .
C4 C5 H5B 110.0 . .
N4 C5 H5B 110.0 . .
H5A C5 H5B 108.4 . .
N6 C6 N4 109.4(5) . .
N6 C6 H6A 125.3 . .
N4 C6 H6A 125.3 . .
N6 C7 N5 103.6(6) . .
N6 C7 H7 128.2 . .
N5 C7 H7 128.2 . .
N7 C8 N9 111.8(5) . .
N7 C8 H8A 124.1 . .
N9 C8 H8A 124.1 . .
N7 C9 N8 108.4(5) . .
N7 C9 H9 125.8 . .
N8 C9 H9 125.8 . .
N9 C10 C11 99.5(6) . .
N9 C10 H10A 111.9 . .
C11 C10 H10A 111.9 . .
N9 C10 H10B 111.9 . .
C11 C10 H10B 111.9 . .
H10A C10 H10B 109.6 . .
C10 C11 C12 121.5(7) . .
C10 C11 H11A 107.0 . .
C12 C11 H11A 107.0 . .
C10 C11 H11B 107.0 . .
C12 C11 H11B 107.0 . .
H11A C11 H11B 106.7 . .
N10 C12 C11 106.0(5) . .
N10 C12 H12A 110.5 . .
C11 C12 H12A 110.5 . .
N10 C12 H12B 110.5 . .
C11 C12 H12B 110.5 . .
H12A C12 H12B 108.7 . .
N12 C13 N11 110.7(5) . .
N12 C13 H13 124.6 . .
N11 C13 H13 124.6 . .
N10 C14 N12 104.9(5) . .
N10 C14 H14A 127.6 . .
N12 C14 H14A 127.6 . .
O2 C15 O1 102.7(5) . .
O2 C15 C16 143.6(7) . .
O1 C15 C16 112.5(7) . .
C15 C16 C24 107.3(7) . .
C15 C16 C17 124.9(7) . .
C24 C16 C17 109.8(7) . .
C15 C16 C20 109.7(7) . .
C24 C16 C20 105.2(7) . .
C17 C16 C20 98.3(6) . .
C18 C17 C16 110.1(6) . .
C18 C17 H17D 109.6 . .
C16 C17 H17D 109.6 . .
C18 C17 H17E 109.6 . .
C16 C17 H17E 109.6 . .
H17D C17 H17E 108.2 . .
C17 C18 C19 104.7(6) . .
C17 C18 H18D 110.8 . .
C19 C18 H18D 110.8 . .
C17 C18 H18E 110.8 . .
C19 C18 H18E 110.8 . .
H18D C18 H18E 108.9 . .
C21 C19 C18 114.9(7) . .
C21 C19 C20 111.9(7) . .
C18 C19 C20 99.4(7) . .
C21 C19 H19D 110.1 . .
C18 C19 H19D 110.1 . .
C20 C19 H19D 110.1 . .
C23 C20 C16 111.7(7) . .
C23 C20 C19 108.3(7) . .
C16 C20 C19 103.0(7) . .
C23 C20 C22 105.6(7) . .
C16 C20 C22 115.3(8) . .
C19 C20 C22 112.9(6) . .
O4 C21 O3 121.6(6) . .
O4 C21 C19 118.0(6) . .
O3 C21 C19 119.8(7) . .
O4 C21 Cd2 57.7(3) . .
O3 C21 Cd2 64.0(3) . .
C19 C21 Cd2 174.5(6) . .
C20 C22 H22A 109.5 . .
C20 C22 H22B 109.5 . .
H22A C22 H22B 109.5 . .
C20 C22 H22C 109.5 . .
H22A C22 H22C 109.5 . .
H22B C22 H22C 109.5 . .
C20 C23 H23A 109.5 . .
C20 C23 H23C 109.5 . .
H23A C23 H23C 109.5 . .
C20 C23 H23B 109.5 . .
H23A C23 H23B 109.5 . .
H23C C23 H23B 109.5 . .
C16 C24 H24A 109.5 . .
C16 C24 H24C 109.5 . .
H24A C24 H24C 109.5 . .
C16 C24 H24B 109.5 . .
H24A C24 H24B 109.5 . .
H24C C24 H24B 109.5 . .
O5 C25 O6 115.9(6) . .
O5 C25 C26 117.6(7) . .
O6 C25 C26 126.3(6) . .
C25 C26 C30 116.1(7) . .
C25 C26 C27 121.2(7) . .
C30 C26 C27 101.7(7) . .
C25 C26 C34 106.8(7) . .
C30 C26 C34 105.1(7) . .
C27 C26 C34 104.5(7) . .
C26 C27 C28 108.1(6) . .
C26 C27 H27A 110.1 . .
C28 C27 H27A 110.1 . .
C26 C27 H27B 110.1 . .
C28 C27 H27B 110.1 . .
H27A C27 H27B 108.4 . .
C29 C28 C27 103.2(6) . .
C29 C28 H28A 111.1 . .
C27 C28 H28A 111.1 . .
C29 C28 H28B 111.1 . .
C27 C28 H28B 111.1 . .
H28A C28 H28B 109.1 . .
C31 C29 C28 123.4(7) . .
C31 C29 C30 112.5(7) . .
C28 C29 C30 102.5(7) . .
C31 C29 H29A 105.7 . .
C28 C29 H29A 105.7 . .
C30 C29 H29A 105.7 . .
C33 C30 C26 114.1(8) . .
C33 C30 C32 108.3(7) . .
C26 C30 C32 112.2(8) . .
C33 C30 C29 113.1(8) . .
C26 C30 C29 104.3(7) . .
C32 C30 C29 104.4(7) . .
O7 C31 O8 120.4(6) . .
O7 C31 C29 123.7(8) . .
O8 C31 C29 115.4(6) . .
O7 C31 Cd2 64.3(3) . .
O8 C31 Cd2 56.4(3) . .
C29 C31 Cd2 171.8(6) . .
C30 C32 H32A 109.5 . .
C30 C32 H32B 109.5 . .
H32A C32 H32B 109.5 . .
C30 C32 H32C 109.5 . .
H32A C32 H32C 109.5 . .
H32B C32 H32C 109.5 . .
C30 C33 H33B 109.5 . .
C30 C33 H33C 109.5 . .
H33B C33 H33C 109.5 . .
C30 C33 H33A 109.5 . .
H33B C33 H33A 109.5 . .
H33C C33 H33A 109.5 . .
C26 C34 H34B 109.5 . .
C26 C34 H34C 109.5 . .
H34B C34 H34C 109.5 . .
C26 C34 H34A 109.5 . .
H34B C34 H34A 109.5 . .
H34C C34 H34A 109.5 . .
O10 C35 O9 127.9(7) . .
O10 C35 C36 120.3(7) . .
O9 C35 C36 111.7(7) . .
O10 C35 Cd3 55.6(4) . .
O9 C35 Cd3 72.3(4) . .
C36 C35 Cd3 175.9(6) . .
C37 C36 C40 111.3(7) . .
C37 C36 C35 122.0(7) . .
C40 C36 C35 112.3(7) . .
C37 C36 H36A 102.8 . .
C40 C36 H36A 102.8 . .
C35 C36 H36A 102.8 . .
C36 C37 C38 101.0(7) . .
C36 C37 H37A 111.6 . .
C38 C37 H37A 111.6 . .
C36 C37 H37B 111.6 . .
C38 C37 H37B 111.6 . .
H37A C37 H37B 109.4 . .
C39 C38 C37 105.8(7) . .
C39 C38 H38A 110.6 . .
C37 C38 H38A 110.6 . .
C39 C38 H38B 110.6 . .
C37 C38 H38B 110.6 . .
H38A C38 H38B 108.7 . .
C40 C39 C38 103.6(7) . .
C40 C39 C44 108.4(6) . .
C38 C39 C44 107.7(7) . .
C40 C39 C41 114.8(7) . .
C38 C39 C41 115.3(6) . .
C44 C39 C41 106.6(6) . .
C39 C40 C42 106.1(7) . .
C39 C40 C36 101.1(7) . .
C42 C40 C36 110.7(7) . .
C39 C40 C43 117.3(7) . .
C42 C40 C43 108.9(7) . .
C36 C40 C43 112.5(7) . .
O12 C41 O11 113.6(6) . .
O12 C41 C39 123.2(6) . .
O11 C41 C39 123.2(7) . .
C40 C42 H42A 109.5 . .
C40 C42 H42B 109.5 . .
H42A C42 H42B 109.5 . .
C40 C42 H42C 109.5 . .
H42A C42 H42C 109.5 . .
H42B C42 H42C 109.5 . .
C40 C43 H43A 109.5 . .
C40 C43 H43B 109.5 . .
H43A C43 H43B 109.5 . .
C40 C43 H43C 109.5 . .
H43A C43 H43C 109.5 . .
H43B C43 H43C 109.5 . .
C39 C44 H44A 109.5 . .
C39 C44 H44B 109.5 . .
H44A C44 H44B 109.5 . .
C39 C44 H44C 109.5 . .
H44A C44 H44C 109.5 . .
H44B C44 H44C 109.5 . .
O13 C45 O14 128.6(6) . .
O13 C45 C46 114.9(6) . .
O14 C45 C46 116.0(6) . .
O13 C45 Cd3 67.3(3) . 1_556
O14 C45 Cd3 61.8(3) . 1_556
C46 C45 Cd3 177.8(6) . 1_556
C50 C46 C47 94.2(6) . .
C50 C46 C45 119.9(7) . .
C47 C46 C45 119.1(7) . .
C50 C46 H46A 107.5 . .
C47 C46 H46A 107.5 . .
C45 C46 H46A 107.5 . .
C48 C47 C46 107.5(7) . .
C48 C47 H47A 110.2 . .
C46 C47 H47A 110.2 . .
C48 C47 H47B 110.2 . .
C46 C47 H47B 110.2 . .
H47A C47 H47B 108.5 . .
C49 C48 C47 106.9(7) . .
C49 C48 H48A 110.3 . .
C47 C48 H48A 110.3 . .
C49 C48 H48B 110.3 . .
C47 C48 H48B 110.3 . .
H48A C48 H48B 108.6 . .
C54 C49 C50 111.8(7) . .
C54 C49 C48 116.4(7) . .
C50 C49 C48 92.5(6) . .
C54 C49 C51 111.5(7) . .
C50 C49 C51 112.7(7) . .
C48 C49 C51 110.7(7) . .
C53 C50 C49 111.1(7) . .
C53 C50 C52 110.8(7) . .
C49 C50 C52 111.4(7) . .
C53 C50 C46 108.5(7) . .
C49 C50 C46 107.6(6) . .
C52 C50 C46 107.3(7) . .
O16 C51 O15 130.9(7) . .
O16 C51 C49 112.7(7) . .
O15 C51 C49 116.3(7) . .
O16 C51 Cd4 66.2(4) . .
O15 C51 Cd4 64.7(3) . .
C49 C51 Cd4 177.2(6) . .
C50 C52 H52A 109.5 . .
C50 C52 H52C 109.5 . .
H52A C52 H52C 109.5 . .
C50 C52 H52B 109.5 . .
H52A C52 H52B 109.5 . .
H52C C52 H52B 109.5 . .
C50 C53 H53A 109.5 . .
C50 C53 H53B 109.5 . .
H53A C53 H53B 109.5 . .
C50 C53 H53C 109.5 . .
H53A C53 H53C 109.5 . .
H53B C53 H53C 109.5 . .
C49 C54 H54B 109.5 . .
C49 C54 H54C 109.5 . .
H54B C54 H54C 109.5 . .
C49 C54 H54A 109.5 . .
H54B C54 H54A 109.5 . .
H54C C54 H54A 109.5 . .
O2 Cd1 O6 154.4(2) . 1_554
O2 Cd1 O17 88.1(2) . .
O6 Cd1 O17 86.8(2) 1_554 .
O2 Cd1 N1 85.9(2) . .
O6 Cd1 N1 119.3(2) 1_554 .
O17 Cd1 N1 91.2(2) . .
O2 Cd1 O1 50.92(19) . .
O6 Cd1 O1 131.96(19) 1_554 .
O17 Cd1 O1 138.7(2) . .
N1 Cd1 O1 81.6(2) . .
O2 Cd1 O5 141.85(18) . 1_554
O6 Cd1 O5 53.71(18) 1_554 1_554
O17 Cd1 O5 128.5(2) . 1_554
N1 Cd1 O5 83.5(2) . 1_554
O1 Cd1 O5 91.24(18) . 1_554
O2 Cd1 N2 73.6(2) . 2_544
O6 Cd1 N2 80.8(2) 1_554 2_544
O17 Cd1 N2 81.2(2) . 2_544
N1 Cd1 N2 158.3(2) . 2_544
O1 Cd1 N2 90.6(2) . 2_544
O5 Cd1 N2 117.2(2) 1_554 2_544
O4 Cd2 O8 155.2(2) . .
O4 Cd2 N7 92.84(19) . .
O8 Cd2 N7 94.5(2) . .
O4 Cd2 O18 108.98(19) . .
O8 Cd2 O18 94.45(19) . .
N7 Cd2 O18 92.0(2) . .
O4 Cd2 O3 55.29(18) . .
O8 Cd2 O3 122.67(18) . .
N7 Cd2 O3 142.7(2) . .
O18 Cd2 O3 82.52(19) . .
O4 Cd2 O7 101.02(19) . .
O8 Cd2 O7 55.51(19) . .
N7 Cd2 O7 123.2(2) . .
O18 Cd2 O7 132.22(19) . .
O3 Cd2 O7 85.20(18) . .
O4 Cd2 C21 27.11(17) . .
O8 Cd2 C21 146.0(2) . .
N7 Cd2 C21 117.52(19) . .
O18 Cd2 C21 95.62(18) . .
O3 Cd2 C21 28.23(17) . .
O7 Cd2 C21 94.7(2) . .
O4 Cd2 C31 127.99(17) . .
O8 Cd2 C31 28.51(18) . .
N7 Cd2 C31 112.52(18) . .
O18 Cd2 C31 114.32(17) . .
O3 Cd2 C31 103.20(19) . .
O7 Cd2 C31 27.10(18) . .
C21 Cd2 C31 119.7(3) . .
O10 Cd3 O14 153.6(2) . 1_554
O10 Cd3 N12 121.7(2) . .
O14 Cd3 N12 84.6(2) 1_554 .
O10 Cd3 O19 88.3(2) . .
O14 Cd3 O19 88.39(19) 1_554 .
N12 Cd3 O19 91.3(2) . .
O10 Cd3 O13 124.5(2) . 1_554
O14 Cd3 O13 55.30(18) 1_554 1_554
N12 Cd3 O13 84.3(2) . 1_554
O19 Cd3 O13 143.65(19) . 1_554
O10 Cd3 O9 52.9(2) . .
O14 Cd3 O9 145.16(18) 1_554 .
N12 Cd3 O9 80.4(2) . .
O19 Cd3 O9 123.04(19) . .
O13 Cd3 O9 91.85(17) 1_554 .
O10 Cd3 C35 24.34(19) . .
O14 Cd3 C35 164.2(2) 1_554 .
N12 Cd3 C35 103.05(18) . .
O19 Cd3 C35 105.1(2) . .
O13 Cd3 C35 111.1(2) 1_554 .
O9 Cd3 C35 28.53(19) . .
O10 Cd3 C45 146.68(17) . 1_554
O14 Cd3 C45 28.29(17) 1_554 1_554
N12 Cd3 C45 81.81(18) . 1_554
O19 Cd3 C45 116.53(17) . 1_554
O13 Cd3 C45 27.13(17) 1_554 1_554
O9 Cd3 C45 117.74(17) . 1_554
C35 Cd3 C45 138.1(3) . 1_554
O10 Cd3 N11 80.4(2) . 2_645
O14 Cd3 N11 73.3(2) 1_554 2_645
N12 Cd3 N11 157.7(2) . 2_645
O19 Cd3 N11 85.9(2) . 2_645
O13 Cd3 N11 84.9(2) 1_554 2_645
O9 Cd3 N11 119.4(2) . 2_645
C35 Cd3 N11 99.01(19) . 2_645
C45 Cd3 N11 79.70(18) 1_554 2_645
N6 Cd4 O12 93.6(2) 1_636 .
N6 Cd4 O20 86.5(2) 1_636 .
O12 Cd4 O20 91.67(19) . .
N6 Cd4 O15 146.7(2) 1_636 .
O12 Cd4 O15 118.5(2) . .
O20 Cd4 O15 84.1(2) . .
N6 Cd4 O16 96.5(2) 1_636 .
O12 Cd4 O16 161.64(19) . .
O20 Cd4 O16 104.20(19) . .
O15 Cd4 O16 55.5(2) . .
N6 Cd4 O11 126.0(2) 1_636 .
O12 Cd4 O11 53.18(18) . .
O20 Cd4 O11 129.0(2) . .
O15 Cd4 O11 83.6(2) . .
O16 Cd4 O11 108.70(18) . .
N6 Cd4 C51 120.9(2) 1_636 .
O12 Cd4 C51 145.2(2) . .
O20 Cd4 C51 95.0(2) . .
O15 Cd4 C51 29.4(2) . .
O16 Cd4 C51 26.2(2) . .
O11 Cd4 C51 97.7(2) . .
C1 N1 C2 108.7(5) . .
C1 N1 Cd1 119.8(4) . .
C2 N1 Cd1 122.8(3) . .
C1 N2 N3 107.1(6) . .
C1 N2 Cd1 109.9(4) . 2_554
N3 N2 Cd1 123.4(5) . 2_554
N2 N3 C2 108.3(5) . .
N2 N3 C3 119.9(6) . .
C2 N3 C3 131.9(5) . .
N5 N4 C6 111.0(6) . .
N5 N4 C5 122.5(6) . .
C6 N4 C5 126.2(5) . .
N4 N5 C7 106.8(6) . .
C6 N6 C7 109.2(5) . .
C6 N6 Cd4 134.6(4) . 1_474
C7 N6 Cd4 115.9(4) . 1_474
C8 N7 C9 105.8(5) . .
C8 N7 Cd2 131.3(4) . .
C9 N7 Cd2 122.7(3) . .
N9 N8 C9 108.8(5) . .
N8 N9 C10 128.3(6) . .
N8 N9 C8 105.2(5) . .
C10 N9 C8 125.1(5) . .
C14 N10 N11 114.6(6) . .
C14 N10 C12 125.8(5) . .
N11 N10 C12 119.6(6) . .
N10 N11 C13 100.5(5) . .
N10 N11 Cd3 123.8(5) . 2_655
C13 N11 Cd3 106.7(4) . 2_655
C13 N12 C14 109.2(5) . .
C13 N12 Cd3 123.3(4) . .
C14 N12 Cd3 122.8(4) . .
C15 O1 Cd1 94.1(3) . .
C15 O2 Cd1 110.1(3) . .
C21 O3 Cd2 87.7(4) . .
C21 O4 Cd2 95.2(3) . .
C25 O5 Cd1 87.2(4) . 1_556
C25 O6 Cd1 102.5(3) . 1_556
C31 O7 Cd2 88.6(4) . .
C31 O8 Cd2 95.0(3) . .
C35 O9 Cd3 79.1(4) . .
C35 O10 Cd3 100.1(4) . .
C41 O11 Cd4 93.5(4) . .
C41 O12 Cd4 99.7(3) . .
C45 O13 Cd3 85.6(3) . 1_556
C45 O14 Cd3 89.9(4) . 1_556
C51 O15 Cd4 85.9(4) . .
C51 O16 Cd4 87.7(4) . .
Cd1 O17 H17B 109.3 . .
Cd1 O17 H17C 109.4 . .
H17B O17 H17C 109.5 . .
Cd2 O18 H18B 109.3 . .
Cd2 O18 H18C 109.4 . .
H18B O18 H18C 109.5 . .
Cd3 O19 H19B 109.1 . .
Cd3 O19 H19C 109.7 . .
H19B O19 H19C 109.5 . .
Cd4 O20 H20C 106.4 . .
Cd4 O20 H20A 125.0 . .
H20C O20 H20A 106.0 . .

loop_
_geom_bond_atom_site_label_1
_geom_bond_atom_site_label_2
_geom_bond_distance
_geom_bond_site_symmetry_2
C1 N1 1.394(9) .
C1 N2 1.413(8) .
C1 H1A 0.9300 .
C2 N1 1.436(9) .
C2 N3 1.438(8) .
C2 H2A 0.9300 .
C3 N3 1.448(7) .
C3 C4 1.567(11) .
C3 H3A 0.9700 .
C3 H3B 0.9700 .
C4 C5 1.506(11) .
C4 H4A 0.9700 .
C4 H4B 0.9700 .
C5 N4 1.535(8) .
C5 H5A 0.9700 .
C5 H5B 0.9700 .
C6 N6 1.368(7) .
C6 N4 1.410(9) .
C6 H6A 0.9300 .
C7 N6 1.497(10) .
C7 N5 1.509(10) .
C7 H7 0.9300 .
C8 N7 1.370(8) .
C8 N9 1.435(9) .
C8 H8A 0.9300 .
C9 N7 1.395(8) .
C9 N8 1.441(9) .
C9 H9 0.9300 .
C10 N9 1.394(8) .
C10 C11 1.542(12) .
C10 H10A 0.9700 .
C10 H10B 0.9700 .
C11 C12 1.560(10) .
C11 H11A 0.9700 .
C11 H11B 0.9700 .
C12 N10 1.458(8) .
C12 H12A 0.9700 .
C12 H12B 0.9700 .
C13 N12 1.365(8) .
C13 N11 1.462(8) .
C13 H13 0.9300 .
C14 N10 1.369(8) .
C14 N12 1.418(8) .
C14 H14A 0.9300 .
C15 O2 1.237(8) .
C15 O1 1.295(8) .
C15 C16 1.445(11) .
C16 C24 1.498(12) .
C16 C17 1.536(12) .
C16 C20 1.550(11) .
C17 C18 1.520(11) .
C17 H17D 0.9700 .
C17 H17E 0.9700 .
C18 C19 1.550(12) .
C18 H18D 0.9700 .
C18 H18E 0.9700 .
C19 C21 1.457(11) .
C19 C20 1.569(12) .
C19 H19D 0.9800 .
C20 C23 1.527(12) .
C20 C22 1.574(12) .
C21 O4 1.207(8) .
C21 O3 1.248(7) .
C21 Cd2 2.637(7) .
C22 H22A 0.9600 .
C22 H22B 0.9600 .
C22 H22C 0.9600 .
C23 H23A 0.9600 .
C23 H23C 0.9600 .
C23 H23B 0.9600 .
C24 H24A 0.9600 .
C24 H24C 0.9600 .
C24 H24B 0.9600 .
C25 O5 1.281(7) .
C25 O6 1.302(9) .
C25 C26 1.464(11) .
C26 C30 1.519(12) .
C26 C27 1.547(12) .
C26 C34 1.553(11) .
C27 C28 1.618(13) .
C27 H27A 0.9700 .
C27 H27B 0.9700 .
C28 C29 1.528(12) .
C28 H28A 0.9700 .
C28 H28B 0.9700 .
C29 C31 1.516(11) .
C29 C30 1.585(11) .
C29 H29A 0.9800 .
C30 C33 1.509(15) .
C30 C32 1.543(14) .
C31 O7 1.221(7) .
C31 O8 1.284(9) .
C31 Cd2 2.680(8) .
C32 H32A 0.9600 .
C32 H32B 0.9600 .
C32 H32C 0.9600 .
C33 H33B 0.9600 .
C33 H33C 0.9600 .
C33 H33A 0.9600 .
C34 H34B 0.9600 .
C34 H34C 0.9600 .
C34 H34A 0.9600 .
C35 O10 1.094(9) .
C35 O9 1.271(8) .
C35 C36 1.555(11) .
C35 Cd3 2.614(8) .
C36 C37 1.480(12) .
C36 C40 1.550(12) .
C36 H36A 0.9800 .
C37 C38 1.570(13) .
C37 H37A 0.9700 .
C37 H37B 0.9700 .
C38 C39 1.533(11) .
C38 H38A 0.9700 .
C38 H38B 0.9700 .
C39 C40 1.456(11) .
C39 C44 1.549(10) .
C39 C41 1.559(11) .
C40 C42 1.533(11) .
C40 C43 1.604(12) .
C41 O12 1.238(9) .
C41 O11 1.266(7) .
C42 H42A 0.9600 .
C42 H42B 0.9600 .
C42 H42C 0.9600 .
C43 H43A 0.9600 .
C43 H43B 0.9600 .
C43 H43C 0.9600 .
C44 H44A 0.9600 .
C44 H44B 0.9600 .
C44 H44C 0.9600 .
C45 O13 1.198(8) .
C45 O14 1.242(7) .
C45 C46 1.588(10) .
C45 Cd3 2.620(7) 1_556
C46 C50 1.557(11) .
C46 C47 1.566(12) .
C46 H46A 0.9800 .
C47 C48 1.553(11) .
C47 H47A 0.9700 .
C47 H47B 0.9700 .
C48 C49 1.546(11) .
C48 H48A 0.9700 .
C48 H48B 0.9700 .
C49 C54 1.496(11) .
C49 C50 1.531(12) .
C49 C51 1.562(11) .
C50 C53 1.523(13) .
C50 C52 1.538(11) .
C51 O16 1.133(9) .
C51 O15 1.262(9) .
C51 Cd4 2.568(8) .
C52 H52A 0.9600 .
C52 H52C 0.9600 .
C52 H52B 0.9600 .
C53 H53A 0.9600 .
C53 H53B 0.9600 .
C53 H53C 0.9600 .
C54 H54B 0.9600 .
C54 H54C 0.9600 .
C54 H54A 0.9600 .
Cd1 O2 2.147(5) .
Cd1 O6 2.229(5) 1_554
Cd1 O17 2.262(6) .
Cd1 N1 2.308(6) .
Cd1 O1 2.416(6) .
Cd1 O5 2.570(6) 1_554
Cd1 N2 2.596(7) 2_544
Cd2 O4 2.238(5) .
Cd2 O8 2.242(5) .
Cd2 N7 2.285(6) .
Cd2 O18 2.366(5) .
Cd2 O3 2.373(5) .
Cd2 O7 2.415(6) .
Cd3 O10 2.190(6) .
Cd3 O14 2.310(5) 1_554
Cd3 N12 2.318(6) .
Cd3 O19 2.328(5) .
Cd3 O13 2.424(5) 1_554
Cd3 O9 2.537(6) .
Cd3 C45 2.620(7) 1_554
Cd3 N11 2.682(8) 2_645
Cd4 N6 2.212(6) 1_636
Cd4 O12 2.283(5) .
Cd4 O20 2.310(6) .
Cd4 O15 2.328(6) .
Cd4 O16 2.351(5) .
Cd4 O11 2.393(6) .
N2 N3 1.433(10) .
N2 Cd1 2.596(7) 2_554
N4 N5 1.392(10) .
N6 Cd4 2.212(6) 1_474
N8 N9 1.368(9) .
N10 N11 1.423(10) .
N11 Cd3 2.682(8) 2_655
O5 Cd1 2.570(6) 1_556
O6 Cd1 2.229(5) 1_556
O13 Cd3 2.424(5) 1_556
O14 Cd3 2.310(5) 1_556
O17 H17B 0.9600 .
O17 H17C 0.9600 .
O18 H18B 0.9599 .
O18 H18C 0.9600 .
O19 H19B 0.9599 .
O19 H19C 0.9600 .
O20 H20C 0.8501 .
O20 H20A 0.8501 .

loop_
_geom_hbond_atom_site_label_D
_geom_hbond_atom_site_label_H
_geom_hbond_atom_site_label_A
_geom_hbond_distance_DH
_geom_hbond_distance_HA
_geom_hbond_distance_DA
_geom_hbond_angle_DHA
_geom_hbond_site_symmetry_A
O17 H17B O12 0.96 1.81 2.724(8) 158.9 1_464
O17 H17C O1 0.96 2.33 2.960(9) 122.5 2_544
O18 H18B O9 0.96 2.17 2.695(8) 113.0 2_655
O18 H18C O14 0.96 1.96 2.755(7) 139.2 1_564
O19 H19B O13 0.96 2.27 2.961(8) 127.7 2_646
O19 H19C O8 0.96 1.82 2.707(7) 151.6 1_545
O20 H20C O5 0.85 1.92 2.698(8) 151.7 2_636
O20 H20A O2 0.85 2.12 2.926(8) 157.4 1_646

loop_
_geom_torsion_atom_site_label_1
_geom_torsion_atom_site_label_2
_geom_torsion_atom_site_label_3
_geom_torsion_atom_site_label_4
_geom_torsion
_geom_torsion_site_symmetry_1
_geom_torsion_site_symmetry_4
N3 C3 C4 C5 -78.4(8) . .
C3 C4 C5 N4 -77.0(7) . .
N9 C10 C11 C12 77.3(8) . .
C10 C11 C12 N10 66.5(9) . .
O2 C15 C16 C24 -55.9(14) . .
O1 C15 C16 C24 140.0(7) . .
O2 C15 C16 C17 173.6(10) . .
O1 C15 C16 C17 9.6(11) . .
O2 C15 C16 C20 57.8(15) . .
O1 C15 C16 C20 -106.3(8) . .
C15 C16 C17 C18 -147.5(8) . .
C24 C16 C17 C18 83.1(8) . .
C20 C16 C17 C18 -26.4(8) . .
C16 C17 C18 C19 -2.8(8) . .
C17 C18 C19 C21 150.0(7) . .
C17 C18 C19 C20 30.4(7) . .
C15 C16 C20 C23 -66.5(9) . .
C24 C16 C20 C23 48.6(9) . .
C17 C16 C20 C23 161.7(7) . .
C15 C16 C20 C19 177.4(7) . .
C24 C16 C20 C19 -67.5(8) . .
C17 C16 C20 C19 45.6(8) . .
C15 C16 C20 C22 54.0(9) . .
C24 C16 C20 C22 169.1(7) . .
C17 C16 C20 C22 -77.8(8) . .
C21 C19 C20 C23 71.4(9) . .
C18 C19 C20 C23 -166.8(7) . .
C21 C19 C20 C16 -170.1(7) . .
C18 C19 C20 C16 -48.3(8) . .
C21 C19 C20 C22 -45.1(10) . .
C18 C19 C20 C22 76.7(8) . .
C18 C19 C21 O4 168.3(7) . .
C20 C19 C21 O4 -79.3(10) . .
C18 C19 C21 O3 -3.3(12) . .
C20 C19 C21 O3 109.1(9) . .
C18 C19 C21 Cd2 130(6) . .
C20 C19 C21 Cd2 -118(7) . .
O5 C25 C26 C30 -136.1(8) . .
O6 C25 C26 C30 49.3(12) . .
O5 C25 C26 C27 -12.1(12) . .
O6 C25 C26 C27 173.3(7) . .
O5 C25 C26 C34 107.0(8) . .
O6 C25 C26 C34 -67.6(10) . .
C25 C26 C27 C28 -152.5(7) . .
C30 C26 C27 C28 -22.0(9) . .
C34 C26 C27 C28 87.2(8) . .
C26 C27 C28 C29 -5.4(9) . .
C27 C28 C29 C31 157.5(7) . .
C27 C28 C29 C30 29.5(8) . .
C25 C26 C30 C33 -61.7(11) . .
C27 C26 C30 C33 164.7(7) . .
C34 C26 C30 C33 56.0(9) . .
C25 C26 C30 C32 61.9(10) . .
C27 C26 C30 C32 -71.7(8) . .
C34 C26 C30 C32 179.7(7) . .
C25 C26 C30 C29 174.4(8) . .
C27 C26 C30 C29 40.8(9) . .
C34 C26 C30 C29 -67.9(9) . .
C31 C29 C30 C33 55.4(10) . .
C28 C29 C30 C33 -170.1(8) . .
C31 C29 C30 C26 179.9(8) . .
C28 C29 C30 C26 -45.5(9) . .
C31 C29 C30 C32 -62.2(10) . .
C28 C29 C30 C32 72.3(8) . .
C28 C29 C31 O7 -41.9(12) . .
C30 C29 C31 O7 81.7(10) . .
C28 C29 C31 O8 146.2(7) . .
C30 C29 C31 O8 -90.2(9) . .
C28 C29 C31 Cd2 152(4) . .
C30 C29 C31 Cd2 -84(4) . .
O10 C35 C36 C37 -177.9(8) . .
O9 C35 C36 C37 3.0(12) . .
Cd3 C35 C36 C37 -174(8) . .
O10 C35 C36 C40 -42.0(11) . .
O9 C35 C36 C40 139.0(7) . .
Cd3 C35 C36 C40 -38(9) . .
C40 C36 C37 C38 6.2(9) . .
C35 C36 C37 C38 142.6(8) . .
C36 C37 C38 C39 18.9(9) . .
C37 C38 C39 C40 -38.7(8) . .
C37 C38 C39 C44 76.1(8) . .
C37 C38 C39 C41 -165.0(7) . .
C38 C39 C40 C42 -75.3(8) . .
C44 C39 C40 C42 170.4(7) . .
C41 C39 C40 C42 51.3(9) . .
C38 C39 C40 C36 40.2(8) . .
C44 C39 C40 C36 -74.1(8) . .
C41 C39 C40 C36 166.8(6) . .
C38 C39 C40 C43 162.9(7) . .
C44 C39 C40 C43 48.6(10) . .
C41 C39 C40 C43 -70.5(9) . .
C37 C36 C40 C39 -29.9(9) . .
C35 C36 C40 C39 -170.7(7) . .
C37 C36 C40 C42 82.1(9) . .
C35 C36 C40 C42 -58.7(9) . .
C37 C36 C40 C43 -155.8(7) . .
C35 C36 C40 C43 63.4(9) . .
C40 C39 C41 O12 93.4(9) . .
C38 C39 C41 O12 -146.2(7) . .
C44 C39 C41 O12 -26.7(10) . .
C40 C39 C41 O11 -88.1(9) . .
C38 C39 C41 O11 32.3(11) . .
C44 C39 C41 O11 151.8(7) . .
O13 C45 C46 C50 106.6(8) . .
O14 C45 C46 C50 -66.4(10) . .
Cd3 C45 C46 C50 -75(16) 1_556 .
O13 C45 C46 C47 -8.1(11) . .
O14 C45 C46 C47 179.0(6) . .
Cd3 C45 C46 C47 170(15) 1_556 .
C50 C46 C47 C48 21.3(8) . .
C45 C46 C47 C48 149.1(7) . .
C46 C47 C48 C49 11.1(9) . .
C47 C48 C49 C54 77.7(9) . .
C47 C48 C49 C50 -38.2(7) . .
C47 C48 C49 C51 -153.6(7) . .
C54 C49 C50 C53 55.3(9) . .
C48 C49 C50 C53 175.1(7) . .
C51 C49 C50 C53 -71.2(9) . .
C54 C49 C50 C52 179.4(7) . .
C48 C49 C50 C52 -60.9(8) . .
C51 C49 C50 C52 52.8(10) . .
C54 C49 C50 C46 -63.3(9) . .
C48 C49 C50 C46 56.5(8) . .
C51 C49 C50 C46 170.2(7) . .
C47 C46 C50 C53 -170.4(7) . .
C45 C46 C50 C53 62.4(10) . .
C47 C46 C50 C49 -50.1(8) . .
C45 C46 C50 C49 -177.3(7) . .
C47 C46 C50 C52 69.9(8) . .
C45 C46 C50 C52 -57.4(10) . .
C54 C49 C51 O16 -54.5(10) . .
C50 C49 C51 O16 72.2(10) . .
C48 C49 C51 O16 174.2(7) . .
C54 C49 C51 O15 122.2(8) . .
C50 C49 C51 O15 -111.1(8) . .
C48 C49 C51 O15 -9.1(10) . .
C54 C49 C51 Cd4 11(13) . .
C50 C49 C51 Cd4 137(13) . .
C48 C49 C51 Cd4 -121(13) . .
O3 C21 Cd2 O4 175.7(8) . .
C19 C21 Cd2 O4 40(6) . .
O4 C21 Cd2 O8 -131.8(4) . .
O3 C21 Cd2 O8 44.0(6) . .
C19 C21 Cd2 O8 -91(7) . .
O4 C21 Cd2 N7 26.5(5) . .
O3 C21 Cd2 N7 -157.8(3) . .
C19 C21 Cd2 N7 67(7) . .
O4 C21 Cd2 O18 121.7(4) . .
O3 C21 Cd2 O18 -62.6(4) . .
C19 C21 Cd2 O18 162(7) . .
O4 C21 Cd2 O3 -175.7(8) . .
C19 C21 Cd2 O3 -135(7) . .
O4 C21 Cd2 O7 -105.1(4) . .
O3 C21 Cd2 O7 70.7(4) . .
C19 C21 Cd2 O7 -65(7) . .
O4 C21 Cd2 C31 -116.2(4) . .
O3 C21 Cd2 C31 59.6(5) . .
C19 C21 Cd2 C31 -76(7) . .
O7 C31 Cd2 O4 -6.3(5) . .
O8 C31 Cd2 O4 167.1(3) . .
C29 C31 Cd2 O4 160(4) . .
O7 C31 Cd2 O8 -173.5(7) . .
C29 C31 Cd2 O8 -7(4) . .
O7 C31 Cd2 N7 -119.4(4) . .
O8 C31 Cd2 N7 54.0(4) . .
C29 C31 Cd2 N7 47(4) . .
O7 C31 Cd2 O18 137.3(3) . .
O8 C31 Cd2 O18 -49.2(4) . .
C29 C31 Cd2 O18 -56(4) . .
O7 C31 Cd2 O3 49.7(4) . .
O8 C31 Cd2 O3 -136.9(3) . .
C29 C31 Cd2 O3 -144(4) . .
O8 C31 Cd2 O7 173.5(7) . .
C29 C31 Cd2 O7 167(4) . .
O7 C31 Cd2 C21 24.9(5) . .
O8 C31 Cd2 C21 -161.6(3) . .
C29 C31 Cd2 C21 -168(4) . .
O9 C35 Cd3 O10 178.7(9) . .
C36 C35 Cd3 O10 -5(8) . .
O10 C35 Cd3 O14 -99.6(8) . 1_554
O9 C35 Cd3 O14 79.1(8) . 1_554
C36 C35 Cd3 O14 -104(9) . 1_554
O10 C35 Cd3 N12 142.8(4) . .
O9 C35 Cd3 N12 -38.4(4) . .
C36 C35 Cd3 N12 138(9) . .
O10 C35 Cd3 O19 47.8(5) . .
O9 C35 Cd3 O19 -133.4(4) . .
C36 C35 Cd3 O19 43(9) . .
O10 C35 Cd3 O13 -128.3(4) . 1_554
O9 C35 Cd3 O13 50.4(4) . 1_554
C36 C35 Cd3 O13 -133(9) . 1_554
O10 C35 Cd3 O9 -178.7(9) . .
C36 C35 Cd3 O9 177(9) . .
O10 C35 Cd3 C45 -124.9(5) . 1_554
O9 C35 Cd3 C45 53.8(6) . 1_554
C36 C35 Cd3 C45 -130(9) . 1_554
O10 C35 Cd3 N11 -40.3(5) . 2_645
O9 C35 Cd3 N11 138.4(4) . 2_645
C36 C35 Cd3 N11 -45(9) . 2_645
O16 C51 Cd4 N6 -23.4(5) . 1_636
O15 C51 Cd4 N6 157.5(4) . 1_636
C49 C51 Cd4 N6 -90(13) . 1_636
O16 C51 Cd4 O12 147.5(4) . .
O15 C51 Cd4 O12 -31.6(6) . .
C49 C51 Cd4 O12 81(13) . .
O16 C51 Cd4 O20 -112.3(4) . .
O15 C51 Cd4 O20 68.6(4) . .
C49 C51 Cd4 O20 -178(100) . .
O16 C51 Cd4 O15 179.1(8) . .
C49 C51 Cd4 O15 113(13) . .
O15 C51 Cd4 O16 -179.1(8) . .
C49 C51 Cd4 O16 -66(13) . .
O16 C51 Cd4 O11 117.2(4) . .
O15 C51 Cd4 O11 -61.9(4) . .
C49 C51 Cd4 O11 51(13) . .
N2 C1 N1 C2 -0.6(6) . .
N2 C1 N1 Cd1 -149.1(4) . .
N3 C2 N1 C1 1.1(7) . .
N3 C2 N1 Cd1 148.4(5) . .
O2 Cd1 N1 C1 124.6(4) . .
O6 Cd1 N1 C1 -60.3(5) 1_554 .
O17 Cd1 N1 C1 -147.3(4) . .
O1 Cd1 N1 C1 73.5(4) . .
O5 Cd1 N1 C1 -18.7(4) 1_554 .
N2 Cd1 N1 C1 143.7(5) 2_544 .
O2 Cd1 N1 C2 -19.3(4) . .
O6 Cd1 N1 C2 155.8(4) 1_554 .
O17 Cd1 N1 C2 68.7(5) . .
O1 Cd1 N1 C2 -70.4(5) . .
O5 Cd1 N1 C2 -162.6(5) 1_554 .
N2 Cd1 N1 C2 -0.2(10) 2_544 .
N1 C1 N2 N3 -0.2(6) . .
N1 C1 N2 Cd1 136.3(4) . 2_554
C1 N2 N3 C2 0.9(7) . .
Cd1 N2 N3 C2 -128.3(5) 2_554 .
C1 N2 N3 C3 -179.9(5) . .
Cd1 N2 N3 C3 50.9(8) 2_554 .
N1 C2 N3 N2 -1.2(6) . .
N1 C2 N3 C3 179.7(6) . .
C4 C3 N3 N2 92.6(6) . .
C4 C3 N3 C2 -88.4(8) . .
N6 C6 N4 N5 1.8(6) . .
N6 C6 N4 C5 176.0(5) . .
C4 C5 N4 N5 -47.7(6) . .
C4 C5 N4 C6 138.7(6) . .
C6 N4 N5 C7 -3.0(6) . .
C5 N4 N5 C7 -177.4(5) . .
N6 C7 N5 N4 2.8(6) . .
N4 C6 N6 C7 0.1(7) . .
N4 C6 N6 Cd4 -173.5(5) . 1_474
N5 C7 N6 C6 -1.8(7) . .
N5 C7 N6 Cd4 173.1(4) . 1_474
N9 C8 N7 C9 0.7(8) . .
N9 C8 N7 Cd2 -175.5(5) . .
N8 C9 N7 C8 0.1(8) . .
N8 C9 N7 Cd2 176.7(4) . .
O4 Cd2 N7 C8 175.0(6) . .
O8 Cd2 N7 C8 -28.7(6) . .
O18 Cd2 N7 C8 65.9(6) . .
O3 Cd2 N7 C8 146.1(6) . .
O7 Cd2 N7 C8 -79.9(7) . .
C21 Cd2 N7 C8 163.3(6) . .
C31 Cd2 N7 C8 -51.5(7) . .
O4 Cd2 N7 C9 -0.7(5) . .
O8 Cd2 N7 C9 155.6(5) . .
O18 Cd2 N7 C9 -109.8(5) . .
O3 Cd2 N7 C9 -29.5(8) . .
O7 Cd2 N7 C9 104.5(5) . .
C21 Cd2 N7 C9 -12.4(6) . .
C31 Cd2 N7 C9 132.8(5) . .
N7 C9 N8 N9 -0.8(7) . .
C9 N8 N9 C10 167.9(6) . .
C9 N8 N9 C8 1.2(6) . .
C11 C10 N9 N8 50.2(7) . .
C11 C10 N9 C8 -145.5(6) . .
N7 C8 N9 N8 -1.2(8) . .
N7 C8 N9 C10 -168.4(6) . .
N12 C14 N10 N11 2.5(7) . .
N12 C14 N10 C12 179.7(6) . .
C11 C12 N10 C14 105.9(7) . .
C11 C12 N10 N11 -77.0(7) . .
C14 N10 N11 C13 -3.5(7) . .
C12 N10 N11 C13 179.1(5) . .
C14 N10 N11 Cd3 115.0(6) . 2_655
C12 N10 N11 Cd3 -62.4(8) . 2_655
N12 C13 N11 N10 3.2(6) . .
N12 C13 N11 Cd3 -127.2(4) . 2_655
N11 C13 N12 C14 -1.9(7) . .
N11 C13 N12 Cd3 154.4(4) . .
N10 C14 N12 C13 -0.3(7) . .
N10 C14 N12 Cd3 -156.8(5) . .
O10 Cd3 N12 C13 50.8(5) . .
O14 Cd3 N12 C13 -132.2(4) 1_554 .
O19 Cd3 N12 C13 139.6(4) . .
O13 Cd3 N12 C13 -76.6(4) 1_554 .
O9 Cd3 N12 C13 16.3(4) . .
C35 Cd3 N12 C13 33.8(5) . .
C45 Cd3 N12 C13 -103.8(4) 1_554 .
N11 Cd3 N12 C13 -138.0(5) 2_645 .
O10 Cd3 N12 C14 -156.0(4) . .
O14 Cd3 N12 C14 21.0(4) 1_554 .
O19 Cd3 N12 C14 -67.2(5) . .
O13 Cd3 N12 C14 76.6(5) 1_554 .
O9 Cd3 N12 C14 169.5(5) . .
C35 Cd3 N12 C14 -173.0(5) . .
C45 Cd3 N12 C14 49.4(5) 1_554 .
N11 Cd3 N12 C14 15.2(10) 2_645 .
O2 C15 O1 Cd1 12.3(5) . .
C16 C15 O1 Cd1 -177.3(6) . .
O2 Cd1 O1 C15 -8.8(4) . .
O6 Cd1 O1 C15 -155.1(4) 1_554 .
O17 Cd1 O1 C15 0.4(5) . .
N1 Cd1 O1 C15 82.6(4) . .
O5 Cd1 O1 C15 165.8(4) 1_554 .
N2 Cd1 O1 C15 -77.0(4) 2_544 .
O1 C15 O2 Cd1 -14.7(6) . .
C16 C15 O2 Cd1 -179.7(11) . .
O6 Cd1 O2 C15 117.2(5) 1_554 .
O17 Cd1 O2 C15 -164.1(4) . .
N1 Cd1 O2 C15 -72.7(4) . .
O1 Cd1 O2 C15 9.8(4) . .
O5 Cd1 O2 C15 1.2(5) 1_554 .
N2 Cd1 O2 C15 114.5(4) 2_544 .
O4 C21 O3 Cd2 4.2(8) . .
C19 C21 O3 Cd2 175.5(8) . .
O4 Cd2 O3 C21 -2.4(4) . .
O8 Cd2 O3 C21 -152.5(4) . .
N7 Cd2 O3 C21 33.5(5) . .
O18 Cd2 O3 C21 117.0(4) . .
O7 Cd2 O3 C21 -109.3(4) . .
C31 Cd2 O3 C21 -129.7(5) . .
O3 C21 O4 Cd2 -4.5(8) . .
C19 C21 O4 Cd2 -175.9(7) . .
O8 Cd2 O4 C21 96.3(5) . .
N7 Cd2 O4 C21 -156.7(4) . .
O18 Cd2 O4 C21 -63.6(4) . .
O3 Cd2 O4 C21 2.5(4) . .
O7 Cd2 O4 C21 78.7(4) . .
C31 Cd2 O4 C21 81.6(5) . .
O6 C25 O5 Cd1 -7.2(6) . 1_556
C26 C25 O5 Cd1 177.6(7) . 1_556
O5 C25 O6 Cd1 8.5(7) . 1_556
C26 C25 O6 Cd1 -176.8(7) . 1_556
O8 C31 O7 Cd2 -6.3(6) . .
C29 C31 O7 Cd2 -177.7(7) . .
O4 Cd2 O7 C31 174.9(4) . .
O8 Cd2 O7 C31 3.8(4) . .
N7 Cd2 O7 C31 74.1(4) . .
O18 Cd2 O7 C31 -56.5(4) . .
O3 Cd2 O7 C31 -131.9(4) . .
C21 Cd2 O7 C31 -158.5(4) . .
O7 C31 O8 Cd2 6.8(7) . .
C29 C31 O8 Cd2 178.9(6) . .
O4 Cd2 O8 C31 -24.7(6) . .
N7 Cd2 O8 C31 -131.4(4) . .
O18 Cd2 O8 C31 136.2(4) . .
O3 Cd2 O8 C31 52.3(4) . .
O7 Cd2 O8 C31 -3.6(4) . .
C21 Cd2 O8 C31 29.3(5) . .
O10 C35 O9 Cd3 1.3(9) . .
C36 C35 O9 Cd3 -179.7(7) . .
O10 Cd3 O9 C35 -0.7(4) . .
O14 Cd3 O9 C35 -152.1(4) 1_554 .
N12 Cd3 O9 C35 142.1(4) . .
O19 Cd3 O9 C35 56.8(4) . .
O13 Cd3 O9 C35 -134.0(4) 1_554 .
C45 Cd3 O9 C35 -142.5(5) 1_554 .
N11 Cd3 O9 C35 -48.8(4) 2_645 .
O9 C35 O10 Cd3 -1.5(10) . .
C36 C35 O10 Cd3 179.6(7) . .
O14 Cd3 O10 C35 142.9(5) 1_554 .
N12 Cd3 O10 C35 -43.8(5) . .
O19 Cd3 O10 C35 -134.3(5) . .
O13 Cd3 O10 C35 62.7(5) 1_554 .
O9 Cd3 O10 C35 0.8(5) . .
C45 Cd3 O10 C35 85.6(6) 1_554 .
N11 Cd3 O10 C35 139.6(5) 2_645 .
O12 C41 O11 Cd4 -1.9(6) . .
C39 C41 O11 Cd4 179.6(7) . .
N6 Cd4 O11 C41 -62.2(4) 1_636 .
O12 Cd4 O11 C41 1.2(3) . .
O20 Cd4 O11 C41 57.2(4) . .
O15 Cd4 O11 C41 134.3(3) . .
O16 Cd4 O11 C41 -175.4(3) . .
C51 Cd4 O11 C41 160.1(4) . .
O11 C41 O12 Cd4 2.0(6) . .
C39 C41 O12 Cd4 -179.5(6) . .
N6 Cd4 O12 C41 132.4(4) 1_636 .
O20 Cd4 O12 C41 -141.0(4) . .
O15 Cd4 O12 C41 -56.8(4) . .
O16 Cd4 O12 C41 9.1(8) . .
O11 Cd4 O12 C41 -1.2(4) . .
C51 Cd4 O12 C41 -39.8(5) . .
O14 C45 O13 Cd3 -8.2(8) . 1_556
C46 C45 O13 Cd3 179.9(6) . 1_556
O13 C45 O14 Cd3 8.6(8) . 1_556
C46 C45 O14 Cd3 -179.6(6) . 1_556
O16 C51 O15 Cd4 -1.1(9) . .
C49 C51 O15 Cd4 -177.1(7) . .
N6 Cd4 O15 C51 -36.8(6) 1_636 .
O12 Cd4 O15 C51 160.1(4) . .
O20 Cd4 O15 C51 -111.2(4) . .
O16 Cd4 O15 C51 0.5(4) . .
O11 Cd4 O15 C51 118.4(4) . .
O15 C51 O16 Cd4 1.1(9) . .
C49 C51 O16 Cd4 177.2(7) . .
N6 Cd4 O16 C51 159.9(5) 1_636 .
O12 Cd4 O16 C51 -77.1(7) . .
O20 Cd4 O16 C51 71.9(5) . .
O15 Cd4 O16 C51 -0.5(5) . .
O11 Cd4 O16 C51 -68.5(5) . .
